data_2000640
loop_
_publ_author_name
'Morooka, M.'
'Hashimoto, T.'
'Maeta, H.'
'Matsumoto, T.'
'Suzuki, K.'
'Ohba, S.'

_publ_contact_author
; Dr. Shigeru Ohba
  Department of Chemistry
  Faculty of Science and Technology
  Keio University
  Hiyoshi 3-14-1, Kohoku-ku
  Yokohama, 223
  Japan
;
_publ_section_title
;
 <i>trans</i>-1,3-Bis(diphenylphosphinoyl)cyclohexane
;
_journal_issue 9
_journal_name_full 'Acta Crystallographica Section C'
_journal_page_first 1710
_journal_page_last 1712
_journal_paper_doi 10.1107/S010827019200605X
_journal_volume 48
_journal_year 1992
_chemical_formula_moiety 'C30 H30 O2 P2'
_chemical_formula_structural '((C6 H5)2 O P)2 C6 H10'
_chemical_formula_sum 'C30 H30 O2 P2'
_chemical_formula_weight 484.5
_chemical_name_systematic trans-1,3-bis(diphenylphosphinoyl)cyclohexane
_space_group_IT_number 2
_symmetry_cell_setting triclinic
_symmetry_space_group_name_Hall '-P 1'
_symmetry_space_group_name_H-M 'P -1'
_audit_creation_method from_xtal_archive_file_using_CIFIO
_cell_angle_alpha 106.190(10)
_cell_angle_beta 96.380(10)
_cell_angle_gamma 96.000(10)
_cell_formula_units_Z 2
_cell_length_a 11.4760(10)
_cell_length_b 13.1770(10)
_cell_length_c 9.2670(10)
_cell_measurement_reflns_used 38
_cell_measurement_temperature 299
_cell_measurement_theta_max 15
_cell_measurement_theta_min 12
_cell_volume 1323.9(2)
_computing_molecular_graphics 'Xtal3.0 ORTEP (Hall & Stewart, 1990)'
_computing_publication_material 'Xtal3.0 BONDLA, CIFIO (Hall & Stewart, 1990)'
_computing_structure_refinement 'Xtal3.0 CRYLSQ (Hall & Stewart, 1990)'
_computing_structure_solution 'Xtal3.0 SIMPEL, GENTAN (Hall & Stewart, 1990)'
_diffrn_ambient_temperature 299.0(10)
_diffrn_measurement_device 'Rigaku AFC-5 four-circle diffractometer'
_diffrn_measurement_method '\q--2\q scan'
_diffrn_radiation_monochromator graphite
_diffrn_radiation_source xray_tube
_diffrn_radiation_type 'Mo K\a'
_diffrn_radiation_wavelength .71073
_diffrn_reflns_av_R_equivalents 0.012
_diffrn_reflns_limit_h_max 14
_diffrn_reflns_limit_h_min 0
_diffrn_reflns_limit_k_max 16
_diffrn_reflns_limit_k_min -17
_diffrn_reflns_limit_l_max 11
_diffrn_reflns_limit_l_min -12
_diffrn_reflns_number 6361
_diffrn_reflns_theta_max 27.5
_diffrn_reflns_theta_min 2.25
_diffrn_standards_decay_% 1
_diffrn_standards_interval_count 100
_diffrn_standards_number 5
_exptl_absorpt_coefficient_mu 0.183
_exptl_absorpt_correction_type none
_exptl_crystal_colour Colourless
_exptl_crystal_density_diffrn 1.215
_exptl_crystal_description Prism
_exptl_crystal_F_000 512
_exptl_crystal_size_max 0.45
_exptl_crystal_size_mid 0.40
_exptl_crystal_size_min 0.26
_refine_diff_density_max .241
_refine_diff_density_min -.296
_refine_ls_goodness_of_fit_obs 2.787
_refine_ls_hydrogen_treatment refall
_refine_ls_matrix_type full
_refine_ls_number_constraints 0
_refine_ls_number_parameters 427
_refine_ls_number_reflns 3866
_refine_ls_number_restraints 0
_refine_ls_R_factor_obs .046
_refine_ls_shift/esd_max 0.115
_refine_ls_structure_factor_coef F
_refine_ls_weighting_scheme 'calc, w=1/\s'
_refine_ls_wR_factor_obs .037
_reflns_number_observed 3866
_reflns_number_total 6059
_reflns_observed_criterion |F~o~|>3\s(|F~o~|)
_cod_data_source_file as1010.cif
_cod_data_source_block phos
_cod_original_sg_symbol_Hall -P_1
_cod_database_code 2000640

loop_
_symmetry_equiv_pos_as_xyz
+x,+y,+z
-x,-y,-z

loop_
_atom_site_aniso_label
_atom_site_aniso_U_11
_atom_site_aniso_U_22
_atom_site_aniso_U_33
_atom_site_aniso_U_12
_atom_site_aniso_U_13
_atom_site_aniso_U_23
P1 .0346(4) .0337(4) .0417(4) .0058(3) .0057(3) .0064(3)
P2 .0365(4) .0342(4) .0447(5) .0084(3) .0070(4) .0096(3)
O1 .0340(10) .0490(10) .0600(10) .0019(9) .0050(10) .0090(10)
O2 .0430(10) .0480(10) .0590(10) .0150(9) .0180(10) .0100(10)
C1 .040(2) .0320(10) .035(2) .0070(10) .0070(10) .0060(10)
C2 .040(2) .035(2) .036(2) .0050(10) .0080(10) .0070(10)
C3 .036(2) .035(2) .044(2) .0120(10) .0070(10) .0080(10)
C4 .057(2) .044(2) .056(2) .010(2) -.010(2) .020(2)
C5 .072(3) .057(2) .039(2) .007(2) .000(2) .021(2)
C6 .063(2) .047(2) .035(2) .010(2) .004(2) .0050(10)
C7 .045(2) .0340(10) .044(2) .0120(10) .0060(10) .0060(10)
C8 .051(2) .045(2) .076(2) .011(2) .017(2) .007(2)
C9 .067(3) .072(3) .104(3) .033(2) .038(3) .025(2)
C10 .095(4) .078(3) .082(3) .049(3) .027(3) .001(2)
C11 .081(3) .084(3) .115(4) .019(3) .006(3) -.049(3)
C12 .054(2) .067(2) .092(3) .008(2) .003(2) -.031(2)
C13 .048(2) .034(2) .041(2) .0130(10) .0110(10) .0100(10)
C14 .062(3) .051(2) .059(2) .010(2) .015(2) .015(2)
C15 .105(4) .071(3) .062(3) .023(2) .035(3) .031(2)
C16 .101(4) .084(3) .050(3) .041(3) .007(3) .019(2)
C17 .076(3) .087(3) .052(2) .024(2) -.002(2) .013(2)
C18 .054(2) .068(2) .050(2) .008(2) .002(2) .018(2)
C19 .035(2) .038(2) .043(2) .0050(10) .0030(10) .0100(10)
C20 .038(2) .047(2) .059(2) .0060(10) .001(2) .013(2)
C21 .050(2) .072(2) .065(2) .007(2) -.010(2) .025(2)
C22 .067(3) .090(3) .053(2) -.002(2) -.011(2) .030(2)
C23 .068(3) .093(3) .052(2) .016(2) .014(2) .020(2)
C24 .050(2) .070(2) .055(2) .021(2) .007(2) .021(2)
C25 .046(2) .036(2) .048(2) .0050(10) .0040(10) .0130(10)
C26 .081(3) .044(2) .093(3) .018(2) .029(2) .025(2)
C27 .111(4) .048(2) .132(4) .029(2) .027(3) .031(3)
C28 .127(4) .052(3) .145(5) .013(3) .012(3) .054(3)
C29 .120(4) .076(3) .122(4) .005(3) .038(3) .056(3)
C30 .087(3) .058(2) .083(3) .017(2) .032(2) .031(2)

loop_
_atom_site_label
_atom_site_fract_x
_atom_site_fract_y
_atom_site_fract_z
_atom_site_U_iso_or_equiv
_atom_site_thermal_displace_type
_atom_site_calc_flag
_atom_site_calc_attached_atom
_atom_site_refinement_flags
_atom_site_occupancy
P1 .12729(6) .25541(5) .31258(8) .0376(3) Uani ? ? ? 1.00000
P2 .30505(6) .64368(5) .46583(8) .0386(3) Uani ? ? ? 1.00000
O1 -.0029(2) .21980(10) .2794(2) .0495(9) Uani ? ? ? 1.00000
O2 .3919(2) .58840(10) .3759(2) .0500(10) Uani ? ? ? 1.00000
C1 .1697(2) .3870(2) .2926(3) .0360(10) Uani ? ? ? 1.00000
C2 .1244(3) .4719(2) .4146(3) .0380(10) Uani ? ? ? 1.00000
C3 .1501(2) .5849(2) .4006(3) .0390(10) Uani ? ? ? 1.00000
C4 .1077(3) .5877(3) .2377(4) .053(2) Uani ? ? ? 1.00000
C5 .1519(3) .5016(3) .1176(4) .056(2) Uani ? ? ? 1.00000
C6 .1195(3) .3910(2) .1343(3) .050(2) Uani ? ? ? 1.00000
C7 .2069(2) .1659(2) .1878(3) .0410(10) Uani ? ? ? 1.00000
C8 .3276(3) .1850(3) .1870(4) .059(2) Uani ? ? ? 1.00000
C9 .3825(4) .1142(3) .0874(5) .077(2) Uani ? ? ? 1.00000
C10 .3192(4) .0245(3) -.0123(5) .086(3) Uani ? ? ? 1.00000
C11 .2013(4) .0041(4) -.0136(5) .110(3) Uani ? ? ? 1.00000
C12 .1447(3) .0755(3) .0858(4) .083(2) Uani ? ? ? 1.00000
C13 .1861(2) .2610(2) .5045(3) .0400(10) Uani ? ? ? 1.00000
C14 .1157(3) .2116(2) .5844(4) .057(2) Uani ? ? ? 1.00000
C15 .1587(5) .2129(3) .7314(4) .075(2) Uani ? ? ? 1.00000
C16 .2704(4) .2618(3) .7962(5) .077(2) Uani ? ? ? 1.00000
C17 .3408(4) .3128(3) .7210(4) .073(2) Uani ? ? ? 1.00000
C18 .2986(3) .3114(3) .5740(4) .058(2) Uani ? ? ? 1.00000
C19 .3326(2) .6451(2) .6623(3) .0390(10) Uani ? ? ? 1.00000
C20 .4285(3) .5969(2) .7041(4) .049(2) Uani ? ? ? 1.00000
C21 .4550(3) .5954(3) .8532(4) .063(2) Uani ? ? ? 1.00000
C22 .3876(3) .6392(3) .9585(4) .070(2) Uani ? ? ? 1.00000
C23 .2907(3) .6863(3) .9195(4) .070(2) Uani ? ? ? 1.00000
C24 .2639(3) .6880(3) .7706(4) .057(2) Uani ? ? ? 1.00000
C25 .3076(3) .7804(2) .4618(3) .0430(10) Uani ? ? ? 1.00000
C26 .2322(3) .8467(3) .5301(4) .070(2) Uani ? ? ? 1.00000
C27 .2341(4) .9490(3) .5156(6) .094(3) Uani ? ? ? 1.00000
C28 .3107(5) .9829(4) .4305(6) .104(3) Uani ? ? ? 1.00000
C29 .3858(5) .9189(4) .3620(5) .100(3) Uani ? ? ? 1.00000
C30 .3861(4) .8174(3) .3788(4) .072(2) Uani ? ? ? 1.00000
H1 .257(2) .401(2) .307(2) .024(6) Uiso ? ? ? 1.00000
H2 .037(2) .450(2) .403(3) .051(8) Uiso ? ? ? 1.00000
H3 .153(2) .471(2) .517(3) .040(7) Uiso ? ? ? 1.00000
H4 .105(2) .629(2) .466(3) .041(7) Uiso ? ? ? 1.00000
H5 .130(2) .660(2) .227(3) .058(9) Uiso ? ? ? 1.00000
H6 .015(2) .574(2) .222(3) .065(9) Uiso ? ? ? 1.00000
H7 .127(2) .504(2) .012(3) .051(8) Uiso ? ? ? 1.00000
H8 .243(2) .515(2) .118(3) .055(9) Uiso ? ? ? 1.00000
H9 .146(2) .335(2) .059(3) .041(7) Uiso ? ? ? 1.00000
H10 .031(2) .373(2) .121(2) .039(7) Uiso ? ? ? 1.00000
H11 .370(2) .242(2) .256(3) .070(10) Uiso ? ? ? 1.00000
H12 .465(3) .134(2) .089(3) .090(10) Uiso ? ? ? 1.00000
H13 .353(3) -.026(3) -.090(4) .110(10) Uiso ? ? ? 1.00000
H14 .159(4) -.060(3) -.073(4) .14(2) Uiso ? ? ? 1.00000
H15 .063(3) .062(3) .092(4) .120(10) Uiso ? ? ? 1.00000
H16 .041(2) .178(2) .537(3) .035(8) Uiso ? ? ? 1.00000
H17 .100(3) .178(2) .773(4) .090(10) Uiso ? ? ? 1.00000
H18 .301(3) .269(2) .901(4) .100(10) Uiso ? ? ? 1.00000
H19 .429(4) .357(3) .773(4) .17(2) Uiso ? ? ? 1.00000
H20 .351(3) .350(2) .526(3) .080(10) Uiso ? ? ? 1.00000
H21 .479(2) .568(2) .627(3) .059(9) Uiso ? ? ? 1.00000
H22 .525(3) .564(2) .882(3) .080(10) Uiso ? ? ? 1.00000
H23 .406(3) .640(2) 1.054(3) .080(10) Uiso ? ? ? 1.00000
H24 .248(3) .719(2) .994(3) .080(10) Uiso ? ? ? 1.00000
H25 .199(2) .719(2) .748(3) .052(9) Uiso ? ? ? 1.00000
H26 .173(3) .824(2) .583(3) .080(10) Uiso ? ? ? 1.00000
H27 .185(4) .998(3) .570(4) .14(2) Uiso ? ? ? 1.00000
H28 .310(3) 1.044(3) .422(4) .12(2) Uiso ? ? ? 1.00000
H29 .447(3) .935(3) .294(4) .120(10) Uiso ? ? ? 1.00000
H30 .435(2) .773(2) .334(3) .060(10) Uiso ? ? ? 1.00000

loop_
_atom_type_symbol
_atom_type_description
_atom_type_scat_dispersion_real
_atom_type_scat_dispersion_imag
_atom_type_scat_source
P ? .09 .095 International_Tables_Vol_IV_Table_2.2B
O ? .008 .006 International_Tables_Vol_IV_Table_2.2B
C ? .002 .002 International_Tables_Vol_IV_Table_2.2B
H ? 0 0 International_Tables_Vol_IV_Table_2.2B

loop_
_geom_angle_atom_site_label_1
_geom_angle_atom_site_label_2
_geom_angle_atom_site_label_3
_geom_angle_site_symmetry_1
_geom_angle_site_symmetry_2
_geom_angle_site_symmetry_3
_geom_angle
_geom_angle_publ_flag
O1 P1 C1 . . . 113.50(10) yes
O1 P1 C7 . . . 112.00(10) yes
O1 P1 C13 . . . 111.50(10) yes
C1 P1 C7 . . . 106.20(10) yes
C1 P1 C13 . . . 106.60(10) yes
C7 P1 C13 . . . 106.60(10) yes
O2 P2 C3 . . . 115.20(10) yes
O2 P2 C19 . . . 111.60(10) yes
O2 P2 C25 . . . 112.20(10) yes
C3 P2 C19 . . . 105.30(10) yes
C3 P2 C25 . . . 104.00(10) yes
C19 P2 C25 . . . 107.90(10) yes
P1 C1 C2 . . . 110.1(2) yes
P1 C1 C6 . . . 110.3(2) yes
P1 C1 H1 . . . 108.0(10) no
C2 C1 C6 . . . 110.0(2) no
C2 C1 H1 . . . 109.0(10) no
C6 C1 H1 . . . 110.0(10) no
C1 C2 C3 . . . 113.6(3) no
C1 C2 H2 . . . 106.0(10) no
C1 C2 H3 . . . 113.0(10) no
C3 C2 H2 . . . 110(2) no
C3 C2 H3 . . . 110.0(10) no
H2 C2 H3 . . . 104(2) no
P2 C3 C2 . . . 112.7(2) yes
P2 C3 C4 . . . 112.2(2) yes
P2 C3 H4 . . . 106.0(10) no
C2 C3 C4 . . . 111.1(2) no
C2 C3 H4 . . . 107(2) no
C4 C3 H4 . . . 107.0(10) no
C3 C4 C5 . . . 112.2(3) no
C3 C4 H5 . . . 111.0(10) no
C3 C4 H6 . . . 107(2) no
C5 C4 H5 . . . 112(2) no
C5 C4 H6 . . . 109.0(10) no
H5 C4 H6 . . . 107(2) no
C4 C5 C6 . . . 112.0(3) no
C4 C5 H7 . . . 113.0(10) no
C4 C5 H8 . . . 113.0(10) no
C6 C5 H7 . . . 112.0(10) no
C6 C5 H8 . . . 108(2) no
H7 C5 H8 . . . 98(2) no
C1 C6 C5 . . . 110.7(2) no
C1 C6 H9 . . . 109(2) no
C1 C6 H10 . . . 108.0(10) no
C5 C6 H9 . . . 114(2) no
C5 C6 H10 . . . 109.0(10) no
H9 C6 H10 . . . 106(2) no
P1 C7 C8 . . . 123.5(2) yes
P1 C7 C12 . . . 118.6(2) yes
C8 C7 C12 . . . 117.9(3) no
C7 C8 C9 . . . 120.6(3) no
C7 C8 H11 . . . 119(2) no
C9 C8 H11 . . . 121(2) no
C8 C9 C10 . . . 120.6(4) no
C8 C9 H12 . . . 116(2) no
C10 C9 H12 . . . 123(2) no
C9 C10 C11 . . . 119.9(4) no
C9 C10 H13 . . . 124(2) no
C11 C10 H13 . . . 116(2) no
C10 C11 C12 . . . 120.0(4) no
C10 C11 H14 . . . 121(3) no
C12 C11 H14 . . . 119(3) no
C7 C12 C11 . . . 121.0(4) no
C7 C12 H15 . . . 117(2) no
C11 C12 H15 . . . 122(2) no
P1 C13 C14 . . . 118.3(2) yes
P1 C13 C18 . . . 123.0(2) yes
C14 C13 C18 . . . 118.7(3) no
C13 C14 C15 . . . 119.9(3) no
C13 C14 H16 . . . 118(2) no
C15 C14 H16 . . . 122(2) no
C14 C15 C16 . . . 120.1(4) no
C14 C15 H17 . . . 110(2) no
C16 C15 H17 . . . 130(2) no
C15 C16 C17 . . . 121.2(4) no
C15 C16 H18 . . . 122(2) no
C17 C16 H18 . . . 116(2) no
C16 C17 C18 . . . 119.0(4) no
C16 C17 H19 . . . 122(2) no
C18 C17 H19 . . . 119(2) no
C13 C18 C17 . . . 121.1(3) no
C13 C18 H20 . . . 123(2) no
C17 C18 H20 . . . 116(2) no
P2 C19 C20 . . . 117.0(2) yes
P2 C19 C24 . . . 124.3(2) yes
C20 C19 C24 . . . 118.7(3) no
C19 C20 C21 . . . 120.0(3) no
C19 C20 H21 . . . 119(2) no
C21 C20 H21 . . . 121(2) no
C20 C21 C22 . . . 120.4(4) no
C20 C21 H22 . . . 119(2) no
C22 C21 H22 . . . 120(2) no
C21 C22 C23 . . . 120.7(4) no
C21 C22 H23 . . . 121(2) no
C23 C22 H23 . . . 119(2) no
C22 C23 C24 . . . 119.1(4) no
C22 C23 H24 . . . 120(2) no
C24 C23 H24 . . . 121(2) no
C19 C24 C23 . . . 121.0(3) no
C19 C24 H25 . . . 122(2) no
C23 C24 H25 . . . 117(2) no
P2 C25 C26 . . . 123.4(3) yes
P2 C25 C30 . . . 117.6(2) yes
C26 C25 C30 . . . 118.9(3) no
C25 C26 C27 . . . 120.7(4) no
C25 C26 H26 . . . 122(2) no
C27 C26 H26 . . . 117(2) no
C26 C27 C28 . . . 119.4(4) no
C26 C27 H27 . . . 121(3) no
C28 C27 H27 . . . 120(3) no
C27 C28 C29 . . . 120.9(5) no
C27 C28 H28 . . . 118(3) no
C29 C28 H28 . . . 121(3) no
C28 C29 C30 . . . 119.9(5) no
C28 C29 H29 . . . 128(2) no
C30 C29 H29 . . . 112(2) no
C25 C30 C29 . . . 120.2(4) no
C25 C30 H30 . . . 118(2) no
C29 C30 H30 . . . 122(2) no

loop_
_geom_bond_atom_site_label_1
_geom_bond_atom_site_label_2
_geom_bond_site_symmetry_1
_geom_bond_site_symmetry_2
_geom_bond_distance
_geom_bond_publ_flag
P1 O1 . . 1.489(2) yes
P1 C1 . . 1.817(3) yes
P1 C7 . . 1.807(3) yes
P1 C13 . . 1.809(3) yes
P2 O2 . . 1.489(2) yes
P2 C3 . . 1.827(3) yes
P2 C19 . . 1.807(3) yes
P2 C25 . . 1.810(3) yes
C1 C2 . . 1.531(4) no
C1 C6 . . 1.532(4) no
C1 H1 . . .99(2) no
C2 C3 . . 1.532(4) no
C2 H2 . . 1.00(3) no
C2 H3 . . .97(2) no
C3 C4 . . 1.546(4) no
C3 H4 . . .96(2) no
C4 C5 . . 1.524(5) no
C4 H5 . . .99(3) no
C4 H6 . . 1.05(3) no
C5 C6 . . 1.520(5) no
C5 H7 . . 1.00(3) no
C5 H8 . . 1.04(3) no
C6 H9 . . .96(2) no
C6 H10 . . 1.01(2) no
C7 C8 . . 1.383(4) no
C7 C12 . . 1.366(4) no
C8 C9 . . 1.376(5) no
C8 H11 . . .90(2) no
C9 C10 . . 1.357(5) no
C9 H12 . . .95(3) no
C10 C11 . . 1.349(7) no
C10 H13 . . .98(3) no
C11 C12 . . 1.391(6) no
C11 H14 . . .92(3) no
C12 H15 . . .95(4) no
C13 C14 . . 1.384(5) no
C13 C18 . . 1.386(4) no
C14 C15 . . 1.392(6) no
C14 H16 . . .92(2) no
C15 C16 . . 1.363(6) no
C15 H17 . . .96(4) no
C16 C17 . . 1.365(7) no
C16 H18 . . .97(3) no
C17 C18 . . 1.388(5) no
C17 H19 . . 1.10(4) no
C18 H20 . . .97(3) no
C19 C20 . . 1.398(4) no
C19 C24 . . 1.380(4) no
C20 C21 . . 1.388(5) no
C20 H21 . . .99(3) no
C21 C22 . . 1.353(6) no
C21 H22 . . .98(3) no
C22 C23 . . 1.390(6) no
C22 H23 . . .89(3) no
C23 C24 . . 1.387(5) no
C23 H24 . . .92(3) no
C24 H25 . . .91(3) no
C25 C26 . . 1.373(5) no
C25 C30 . . 1.382(5) no
C26 C27 . . 1.390(6) no
C26 H26 . . .95(3) no
C27 C28 . . 1.364(8) no
C27 H27 . . .97(4) no
C28 C29 . . 1.354(8) no
C28 H28 . . .83(4) no
C29 C30 . . 1.390(6) no
C29 H29 . . 1.03(4) no
C30 H30 . . .91(3) no

loop_
_geom_contact_atom_site_label_1
_geom_contact_atom_site_label_2
_geom_contact_distance
_geom_contact_site_symmetry_1
_geom_contact_site_symmetry_2
_geom_contact_publ_flag
? ? ? ? ? ?

loop_
_geom_torsion_atom_site_label_1
_geom_torsion_atom_site_label_2
_geom_torsion_atom_site_label_3
_geom_torsion_atom_site_label_4
_geom_torsion_site_symmetry_1
_geom_torsion_site_symmetry_2
_geom_torsion_site_symmetry_3
_geom_torsion_site_symmetry_4
_geom_torsion
_geom_torsion_publ_flag
? ? ? ? ? ? ? ? ? ?
